data_7134481
loop_
_publ_author_name
'Othman, Karwan Abdulmajed'
'Xiang, Yimin'
'Wang, Yue'
'Huang, Nianyu'
'Wang, Nengzhong'
'Li, Linxuan'
'Yao, Hui'

_publ_section_title
;
 Stereoselective synthesis of C-glycosides from glycals and
 organotrifluoroborate salts
;
_journal_issue 43
_journal_name_full 'Chemical Communications'
_journal_page_first 7867
_journal_page_last 7870
_journal_paper_doi 10.1039/D5CC00271K
_journal_volume 61
_journal_year 2025
_chemical_absolute_configuration ad
_chemical_formula_moiety 'C14 H20 O5, 0.5(H2 O)'
_chemical_formula_sum 'C14 H21 O5.5'
_chemical_formula_weight 277.31
_space_group_crystal_system orthorhombic
_space_group_IT_number 19
_space_group_name_Hall 'P 2ac 2ab'
_space_group_name_H-M_alt 'P 21 21 21'
_atom_sites_solution_hydrogens mixed
_atom_sites_solution_primary dual
_audit_creation_date 2023-09-20
_audit_creation_method
;
Olex2 1.5-beta
(compiled 2022.04.07 svn.rca3783a0 for OlexSys, GUI svn.r6439)
;
_audit_update_record
;
2024-12-08 deposited with the CCDC.	2025-04-29 downloaded from the CCDC.
;
_cell_angle_alpha 90
_cell_angle_beta 90
_cell_angle_gamma 90
_cell_formula_units_Z 8
_cell_length_a 4.83690(10)
_cell_length_b 14.8689(3)
_cell_length_c 37.6287(8)
_cell_measurement_reflns_used 14910
_cell_measurement_temperature 149.99(10)
_cell_measurement_theta_max 73.8180
_cell_measurement_theta_min 3.1410
_cell_volume 2706.23(10)
_computing_cell_refinement 'CrysAlisPro 1.171.38.43f (Rigaku OD, 2015)'
_computing_data_collection 'CrysAlisPro 1.171.38.43f (Rigaku OD, 2015)'
_computing_data_reduction 'CrysAlisPro 1.171.38.43f (Rigaku OD, 2015)'
_computing_molecular_graphics 'Olex2 1.5-beta (Dolomanov et al., 2009)'
_computing_publication_material 'Olex2 1.5-beta (Dolomanov et al., 2009)'
_computing_structure_refinement 'SHELXL 2018/3 (Sheldrick, 2015)'
_computing_structure_solution 'SHELXT 2018/2 (Sheldrick, 2018)'
_diffrn_ambient_environment N~2~
_diffrn_ambient_temperature 149.99(10)
_diffrn_detector 'CCD plate'
_diffrn_detector_area_resol_mean 5.2684
_diffrn_detector_type AtlasS2
_diffrn_measured_fraction_theta_full 1.000
_diffrn_measured_fraction_theta_max 0.993
_diffrn_measurement_details
;
List of Runs (angles in degrees, time in seconds):

  # Type    Start    End  Width  t~exp~   \w     \q     \k     \f   Frames
#--------------------------------------------------------------------------
  1  \w    -68.00  31.00   1.00    1.00    --  -40.73  52.00  27.00   99
  2  \w    -34.00  65.00   1.00    1.00    --   40.73 -38.00 150.00   99
  3  \w      1.00  82.00   1.00    1.00    --   40.73 -99.00-150.00   81
  4  \w     23.00  97.00   1.00    1.00    --   40.73-125.00 -60.00   74
  5  \w     94.00 178.00   1.00    1.66    --  107.58 125.00 -60.00   84
  6  \w     75.00 178.00   1.00    1.66    --  107.58  77.00   0.00  103
  7  \w     31.00 140.00   1.00    1.66    --  107.58 -77.00-120.00  109
  8  \w     94.00 178.00   1.00    1.66    --  107.58 125.00-120.00   84
  9  \w     94.00 178.00   1.00    1.66    --  107.58 125.00 -90.00   84
 10  \w     34.00 122.00   1.00    1.66    --  107.58-125.00 120.00   88
 11  \w   -113.00 -13.00   1.00    1.00    --  -40.73 -57.00-180.00  100
 12  \w   -117.00  -8.00   1.00    1.00    --  -40.73 -77.00   0.00  109
 13  \w   -113.00 -13.00   1.00    1.00    --  -40.73 -57.00  90.00  100
 14  \w   -115.00 -16.00   1.00    1.00    --  -40.73 -38.00-120.00   99
 15  \w     79.00 178.00   1.00    1.66    --  107.58  30.00-150.00   99
 16  \w     79.00 178.00   1.00    1.66    --  107.58  30.00 -60.00   99
 17  \w     82.00 178.00   1.00    1.66    --  107.58  45.00  90.00   96
 18  \w     82.00 129.00   1.00    1.66    --  107.58  45.00 150.00   47
;
_diffrn_measurement_device 'four-circle diffractometer'
_diffrn_measurement_device_type 'SuperNova, Dual, Cu at zero, AtlasS2'
_diffrn_measurement_method '\w scans'
_diffrn_orient_matrix_type 'CrysAlisPro convention (1999,Acta A55,543-557)'
_diffrn_orient_matrix_UB_11 0.1413662000
_diffrn_orient_matrix_UB_12 -0.0472830000
_diffrn_orient_matrix_UB_13 -0.0315806000
_diffrn_orient_matrix_UB_21 -0.1428136000
_diffrn_orient_matrix_UB_22 -0.0889104000
_diffrn_orient_matrix_UB_23 0.0102346000
_diffrn_orient_matrix_UB_31 -0.2470167000
_diffrn_orient_matrix_UB_32 0.0243390000
_diffrn_orient_matrix_UB_33 -0.0239816000
_diffrn_radiation_monochromator mirror
_diffrn_radiation_probe x-ray
_diffrn_radiation_type 'Cu K\a'
_diffrn_radiation_wavelength 1.54184
_diffrn_reflns_av_R_equivalents 0.0571
_diffrn_reflns_av_unetI/netI 0.0360
_diffrn_reflns_Laue_measured_fraction_full 1.000
_diffrn_reflns_Laue_measured_fraction_max 0.993
_diffrn_reflns_limit_h_max 5
_diffrn_reflns_limit_h_min -6
_diffrn_reflns_limit_k_max 18
_diffrn_reflns_limit_k_min -18
_diffrn_reflns_limit_l_max 46
_diffrn_reflns_limit_l_min -46
_diffrn_reflns_number 25257
_diffrn_reflns_point_group_measured_fraction_full 1.000
_diffrn_reflns_point_group_measured_fraction_max 0.988
_diffrn_reflns_theta_full 67.684
_diffrn_reflns_theta_max 73.971
_diffrn_reflns_theta_min 2.348
_diffrn_source 'micro-focus sealed X-ray tube'
_diffrn_source_type 'SuperNova (Cu) X-ray Source'
_exptl_absorpt_coefficient_mu 0.870
_exptl_absorpt_correction_T_max 1.00000
_exptl_absorpt_correction_T_min 0.51017
_exptl_absorpt_correction_type multi-scan
_exptl_absorpt_process_details
;
CrysAlisPro 1.171.38.43f (Rigaku Oxford Diffraction, 2015)
Empirical absorption correction using spherical harmonics,
 implemented in SCALE3 ABSPACK scaling algorithm.
;
_exptl_crystal_colour 'light colourless'
_exptl_crystal_density_diffrn 1.361
_exptl_crystal_description block
_exptl_crystal_F_000 1192
_exptl_crystal_size_max 0.16
_exptl_crystal_size_mid 0.12
_exptl_crystal_size_min 0.1
_refine_diff_density_max 0.221
_refine_diff_density_min -0.254
_refine_diff_density_rms 0.051
_refine_ls_abs_structure_details
;
 Flack x determined using 2029 quotients [(I+)-(I-)]/[(I+)+(I-)]
 (Parsons, Flack and Wagner, Acta Cryst. B69 (2013) 249-259).
;
_refine_ls_abs_structure_Flack -0.10(8)
_refine_ls_extinction_method none
_refine_ls_goodness_of_fit_ref 1.060
_refine_ls_hydrogen_treatment mixed
_refine_ls_matrix_type full
_refine_ls_number_parameters 368
_refine_ls_number_reflns 5394
_refine_ls_number_restraints 0
_refine_ls_restrained_S_all 1.060
_refine_ls_R_factor_all 0.0424
_refine_ls_R_factor_gt 0.0403
_refine_ls_shift/su_max 0.002
_refine_ls_shift/su_mean 0.000
_refine_ls_structure_factor_coef Fsqd
_refine_ls_weighting_details 'w=1/[\s^2^(Fo^2^)+(0.0536P)^2^+0.7002P] where P=(Fo^2^+2Fc^2^)/3'
_refine_ls_weighting_scheme calc
_refine_ls_wR_factor_gt 0.0998
_refine_ls_wR_factor_ref 0.1012
_reflns_Friedel_coverage 0.692
_reflns_Friedel_fraction_full 0.999
_reflns_Friedel_fraction_max 0.979
_reflns_number_gt 5194
_reflns_number_total 5394
_reflns_threshold_expression 'I > 2\s(I)'
_cod_data_source_file d5cc00271k2.cif
_cod_data_source_block 34-2_2
_cod_depositor_comments 'Adding full bibliography for 7134479--7134481.cif.'
_cod_original_formula_sum 'C14 H21 O5.50'
_cod_database_code 7134481
_shelx_shelxl_version_number 2018/3
_shelx_space_group_comment
;
The symmetry employed for this shelxl refinement is uniquely defined
by the following loop, which should always be used as a source of
symmetry information in preference to the above space-group names.
They are only intended as comments.
;
_olex2_refinement_description
;
1. Fixed Uiso
 At 1.2 times of:
  All C(H) groups, All C(H,H) groups
 At 1.5 times of:
  All C(H,H,H) groups, All O(H) groups, All O(H,H) groups
2.a Free rotating group:
 O11(H11A,H11B)
2.b Ternary CH refined with riding coordinates:
 C1(H1A), C2(H2), C3(H3A), C4(H4A), C5(H5), C16(H16), C17(H17), C18(H18),
 C19(H19), C21(H21)
2.c Secondary CH2 refined with riding coordinates:
 C6(H6A,H6B), C20(H20A,H20B)
2.d Aromatic/amide H refined with riding coordinates:
 C9(H9), C10(H10), C12(H12), C13(H13), C23(H23), C24(H24), C26(H26), C27(H27)
2.e Idealised Me refined as rotating group:
 C7(H7A,H7B,H7C), C14(H14A,H14B,H14C), C15(H15A,H15B,H15C), C28(H28A,H28B,H28C)
2.f Idealised tetrahedral OH refined as rotating group:
 O1(H1), O3(H3), O4(H4), O6(H6), O8(H8)
;
_olex2_date_sample_data_collection 2023-09-19
_olex2_submission_special_instructions 'No special instructions were received'
_oxdiff_exptl_absorpt_empirical_details
;
Empirical correction (ABSPACK) includes:
- Absorption correction using spherical harmonics
- Frame scaling
- Detector area scaling
;
_oxdiff_exptl_absorpt_empirical_full_max 1.758
_oxdiff_exptl_absorpt_empirical_full_min 0.596

loop_
_space_group_symop_operation_xyz
'x, y, z'
'-x+1/2, -y, z+1/2'
'-x, y+1/2, -z+1/2'
'x+1/2, -y+1/2, -z'

loop_
_atom_site_label
_atom_site_type_symbol
_atom_site_fract_x
_atom_site_fract_y
_atom_site_fract_z
_atom_site_U_iso_or_equiv
_atom_site_adp_type
_atom_site_occupancy
_atom_site_site_symmetry_order
_atom_site_calc_flag
_atom_site_refinement_flags_posn
_atom_site_refinement_flags_adp
_atom_site_refinement_flags_occupancy
_atom_site_disorder_assembly
_atom_site_disorder_group
O1 O 0.9329(4) 0.59041(11) 0.71674(5) 0.0228(4) Uani 1 1 d . . . . .
H1 H 0.889176 0.620367 0.734808 0.034 Uiso 1 1 calc R U . . .
O2 O 0.5396(3) 0.65963(11) 0.63925(4) 0.0171(3) Uani 1 1 d . . . . .
O3 O 0.6188(4) 0.78348(11) 0.69826(4) 0.0201(4) Uani 1 1 d . . . . .
H3 H 0.603207 0.839704 0.697360 0.030 Uiso 1 1 calc R U . . .
O4 O 0.9348(4) 0.90680(11) 0.65349(5) 0.0198(4) Uani 1 1 d . . . . .
H4 H 0.786976 0.934246 0.657932 0.030 Uiso 1 1 calc R U . . .
O5 O 0.6519(4) 0.87405(11) 0.59130(5) 0.0202(4) Uani 1 1 d . . . . .
C1 C 0.5703(5) 0.71240(16) 0.60759(6) 0.0165(5) Uani 1 1 d . . . . .
H1A H 0.386872 0.711372 0.595326 0.020 Uiso 1 1 calc R U . . .
C2 C 0.6196(5) 0.81134(15) 0.61948(6) 0.0163(5) Uani 1 1 d . . . . .
H2 H 0.456209 0.830528 0.633892 0.020 Uiso 1 1 calc R U . . .
C3 C 0.8734(5) 0.81664(15) 0.64323(6) 0.0160(5) Uani 1 1 d . . . . .
H3A H 1.034331 0.793743 0.629209 0.019 Uiso 1 1 calc R U . . .
C4 C 0.8388(5) 0.75536(15) 0.67539(6) 0.0166(5) Uani 1 1 d . . . . .
H4A H 1.015378 0.754540 0.689204 0.020 Uiso 1 1 calc R U . . .
C5 C 0.7770(5) 0.66072(15) 0.66218(6) 0.0166(5) Uani 1 1 d . . . . .
H5 H 0.940477 0.638465 0.648488 0.020 Uiso 1 1 calc R U . . .
C6 C 0.7119(5) 0.59334(16) 0.69147(6) 0.0194(5) Uani 1 1 d . . . . .
H6A H 0.538365 0.610875 0.703588 0.023 Uiso 1 1 calc R U . . .
H6B H 0.684968 0.532917 0.680979 0.023 Uiso 1 1 calc R U . . .
C7 C 0.3997(6) 0.90100(19) 0.57571(8) 0.0305(6) Uani 1 1 d . . . . .
H7A H 0.432052 0.952782 0.560144 0.046 Uiso 1 1 calc R U . . .
H7B H 0.268441 0.917720 0.594416 0.046 Uiso 1 1 calc R U . . .
H7C H 0.323516 0.851188 0.561743 0.046 Uiso 1 1 calc R U . . .
C8 C 0.7772(5) 0.67069(17) 0.58187(6) 0.0179(5) Uani 1 1 d . . . . .
C9 C 0.8430(6) 0.57943(17) 0.58442(7) 0.0254(6) Uani 1 1 d . . . . .
H9 H 0.763880 0.544224 0.602874 0.031 Uiso 1 1 calc R U . . .
C10 C 1.0218(6) 0.53970(19) 0.56041(7) 0.0302(6) Uani 1 1 d . . . . .
H10 H 1.063730 0.477595 0.562889 0.036 Uiso 1 1 calc R U . . .
C11 C 1.1419(5) 0.58765(19) 0.53284(7) 0.0262(6) Uani 1 1 d . . . . .
C12 C 0.8927(6) 0.71849(17) 0.55386(6) 0.0215(5) Uani 1 1 d . . . . .
H12 H 0.847824 0.780270 0.550981 0.026 Uiso 1 1 calc R U . . .
C13 C 1.0734(6) 0.67769(19) 0.52982(7) 0.0254(6) Uani 1 1 d . . . . .
H13 H 1.150720 0.712341 0.511084 0.030 Uiso 1 1 calc R U . . .
C14 C 1.3430(7) 0.5440(2) 0.50754(8) 0.0384(7) Uani 1 1 d . . . . .
H14A H 1.355607 0.579975 0.485771 0.058 Uiso 1 1 calc R U . . .
H14B H 1.278540 0.483342 0.501664 0.058 Uiso 1 1 calc R U . . .
H14C H 1.525550 0.540428 0.518746 0.058 Uiso 1 1 calc R U . . .
O6 O 0.6547(4) 0.35383(11) 0.72193(5) 0.0217(4) Uani 1 1 d . . . . .
H6 H 0.504331 0.381090 0.724877 0.033 Uiso 1 1 calc R U . . .
O7 O 0.2929(4) 0.20942(11) 0.73594(5) 0.0198(4) Uani 1 1 d . . . . .
H7 H 0.343(9) 0.241(3) 0.7544(11) 0.053(12) Uiso 1 1 d . . . . .
O8 O 0.4325(4) -0.03733(11) 0.68000(5) 0.0221(4) Uani 1 1 d . . . . .
H8 H 0.278925 -0.051752 0.671282 0.033 Uiso 1 1 calc R U . . .
O9 O 0.2895(3) 0.14888(10) 0.66225(4) 0.0163(3) Uani 1 1 d . . . . .
O10 O 0.4643(4) 0.38990(11) 0.65320(5) 0.0207(4) Uani 1 1 d . . . . .
C15 C 0.2273(6) 0.43796(18) 0.64187(8) 0.0302(6) Uani 1 1 d . . . . .
H15A H 0.135869 0.404803 0.622668 0.045 Uiso 1 1 calc R U . . .
H15B H 0.282834 0.497454 0.633229 0.045 Uiso 1 1 calc R U . . .
H15C H 0.099203 0.444862 0.661860 0.045 Uiso 1 1 calc R U . . .
C16 C 0.3974(5) 0.30653(15) 0.66930(6) 0.0163(5) Uani 1 1 d . . . . .
H16 H 0.219398 0.314890 0.682401 0.020 Uiso 1 1 calc R U . . .
C17 C 0.6180(5) 0.28386(15) 0.69663(6) 0.0168(5) Uani 1 1 d . . . . .
H17 H 0.797132 0.274143 0.683939 0.020 Uiso 1 1 calc R U . . .
C18 C 0.5388(5) 0.19679(15) 0.71550(6) 0.0167(5) Uani 1 1 d . . . . .
H18 H 0.692773 0.178493 0.731699 0.020 Uiso 1 1 calc R U . . .
C19 C 0.4937(5) 0.12359(16) 0.68799(6) 0.0159(5) Uani 1 1 d . . . . .
H19 H 0.672383 0.112332 0.675388 0.019 Uiso 1 1 calc R U . . .
C20 C 0.3958(5) 0.03632(15) 0.70424(6) 0.0190(5) Uani 1 1 d . . . . .
H20A H 0.500991 0.024389 0.726315 0.023 Uiso 1 1 calc R U . . .
H20B H 0.197806 0.041584 0.710571 0.023 Uiso 1 1 calc R U . . .
C21 C 0.3543(5) 0.22844(15) 0.64239(6) 0.0160(5) Uani 1 1 d . . . . .
H21 H 0.183152 0.243787 0.628779 0.019 Uiso 1 1 calc R U . . .
C22 C 0.5786(5) 0.21258(16) 0.61467(6) 0.0168(5) Uani 1 1 d . . . . .
C23 C 0.6712(5) 0.12590(17) 0.60703(6) 0.0203(5) Uani 1 1 d . . . . .
H23 H 0.600628 0.076610 0.620286 0.024 Uiso 1 1 calc R U . . .
C24 C 0.8648(5) 0.11009(17) 0.58041(6) 0.0225(5) Uani 1 1 d . . . . .
H24 H 0.926438 0.050354 0.576222 0.027 Uiso 1 1 calc R U . . .
C25 C 0.9699(5) 0.17953(18) 0.55983(6) 0.0223(5) Uani 1 1 d . . . . .
C26 C 0.6795(5) 0.28227(17) 0.59329(6) 0.0201(5) Uani 1 1 d . . . . .
H26 H 0.615564 0.341903 0.597121 0.024 Uiso 1 1 calc R U . . .
C27 C 0.8713(6) 0.26589(17) 0.56657(6) 0.0225(5) Uani 1 1 d . . . . .
H27 H 0.936663 0.314662 0.552592 0.027 Uiso 1 1 calc R U . . .
C28 C 1.1815(6) 0.1633(2) 0.53125(7) 0.0295(6) Uani 1 1 d . . . . .
H28A H 1.121175 0.192137 0.509166 0.044 Uiso 1 1 calc R U . . .
H28B H 1.201607 0.098418 0.527344 0.044 Uiso 1 1 calc R U . . .
H28C H 1.359481 0.188585 0.538635 0.044 Uiso 1 1 calc R U . . .
O11 O 1.1569(4) 0.42896(12) 0.74120(5) 0.0269(4) Uani 1 1 d G . . . .
H11A H 1.010304 0.397592 0.740033 0.040 Uiso 1 1 d G U . . .
H11B H 1.115122 0.478140 0.730988 0.040 Uiso 1 1 d G U . . .

loop_
_atom_site_aniso_label
_atom_site_aniso_U_11
_atom_site_aniso_U_22
_atom_site_aniso_U_33
_atom_site_aniso_U_23
_atom_site_aniso_U_13
_atom_site_aniso_U_12
O1 0.0273(9) 0.0205(8) 0.0206(9) -0.0005(7) -0.0026(7) 0.0065(7)
O2 0.0165(8) 0.0170(8) 0.0177(8) 0.0006(6) 0.0002(6) -0.0027(6)
O3 0.0277(9) 0.0127(7) 0.0200(8) -0.0007(6) 0.0046(7) 0.0023(7)
O4 0.0168(8) 0.0132(8) 0.0294(9) -0.0025(7) 0.0009(7) -0.0014(7)
O5 0.0190(9) 0.0175(8) 0.0240(9) 0.0060(7) 0.0013(7) 0.0000(7)
C1 0.0146(11) 0.0174(11) 0.0175(11) 0.0012(9) 0.0003(9) -0.0009(9)
C2 0.0149(11) 0.0148(11) 0.0191(11) 0.0012(9) 0.0029(9) 0.0020(9)
C3 0.0136(11) 0.0133(10) 0.0212(11) -0.0023(9) 0.0008(9) -0.0009(9)
C4 0.0149(11) 0.0149(11) 0.0199(11) -0.0013(9) -0.0004(9) 0.0012(9)
C5 0.0155(11) 0.0160(11) 0.0185(11) -0.0013(9) 0.0009(9) 0.0013(9)
C6 0.0228(12) 0.0156(11) 0.0199(12) 0.0000(9) -0.0001(9) 0.0008(10)
C7 0.0251(13) 0.0292(14) 0.0370(16) 0.0139(12) -0.0057(12) 0.0009(12)
C8 0.0148(11) 0.0222(12) 0.0168(11) -0.0042(9) -0.0028(8) -0.0004(9)
C9 0.0343(14) 0.0207(12) 0.0212(12) -0.0003(9) 0.0024(11) 0.0014(11)
C10 0.0392(16) 0.0231(13) 0.0284(14) -0.0037(10) 0.0002(12) 0.0098(12)
C11 0.0226(13) 0.0359(15) 0.0201(12) -0.0065(10) -0.0011(10) 0.0054(12)
C12 0.0234(12) 0.0228(12) 0.0182(11) 0.0011(9) 0.0009(9) 0.0014(11)
C13 0.0241(13) 0.0333(14) 0.0187(12) -0.0020(10) 0.0038(10) 0.0002(12)
C14 0.0348(16) 0.0533(19) 0.0271(15) -0.0121(13) 0.0020(12) 0.0155(15)
O6 0.0172(8) 0.0191(8) 0.0289(9) -0.0079(7) -0.0034(7) -0.0013(7)
O7 0.0229(9) 0.0190(8) 0.0175(8) -0.0024(7) 0.0032(7) -0.0026(7)
O8 0.0195(9) 0.0163(8) 0.0306(10) -0.0067(7) -0.0015(7) 0.0007(7)
O9 0.0151(8) 0.0154(8) 0.0182(8) 0.0007(6) -0.0024(6) -0.0027(6)
O10 0.0189(8) 0.0147(8) 0.0285(9) 0.0023(7) 0.0005(7) 0.0000(7)
C15 0.0292(14) 0.0225(13) 0.0390(16) 0.0086(11) -0.0063(12) 0.0035(11)
C16 0.0145(11) 0.0143(10) 0.0200(11) -0.0010(9) 0.0007(9) -0.0005(9)
C17 0.0113(10) 0.0176(11) 0.0214(11) -0.0033(9) 0.0003(9) -0.0017(9)
C18 0.0134(11) 0.0191(11) 0.0177(11) -0.0014(9) -0.0018(8) 0.0002(9)
C19 0.0131(11) 0.0181(11) 0.0165(11) -0.0005(9) -0.0010(8) 0.0016(9)
C20 0.0222(12) 0.0149(11) 0.0199(11) -0.0021(9) -0.0013(9) 0.0002(10)
C21 0.0149(11) 0.0147(11) 0.0184(11) 0.0009(9) -0.0023(9) -0.0003(9)
C22 0.0155(11) 0.0192(11) 0.0155(11) -0.0012(9) -0.0019(8) -0.0005(10)
C23 0.0231(12) 0.0186(12) 0.0194(11) 0.0009(9) -0.0010(10) 0.0001(10)
C24 0.0227(13) 0.0231(13) 0.0216(12) -0.0038(10) -0.0023(10) 0.0053(10)
C25 0.0166(12) 0.0332(14) 0.0170(11) -0.0038(10) -0.0027(9) -0.0020(10)
C26 0.0220(12) 0.0181(11) 0.0203(12) 0.0004(9) -0.0013(9) -0.0007(10)
C27 0.0240(13) 0.0260(13) 0.0176(11) 0.0015(9) -0.0001(9) -0.0064(11)
C28 0.0235(14) 0.0397(16) 0.0253(14) -0.0053(11) 0.0019(11) -0.0034(12)
O11 0.0214(9) 0.0187(9) 0.0406(11) -0.0053(8) -0.0075(8) 0.0011(7)

loop_
_atom_type_symbol
_atom_type_description
_atom_type_scat_dispersion_real
_atom_type_scat_dispersion_imag
_atom_type_scat_source
C C 0.0181 0.0091 'International Tables Vol C Tables 4.2.6.8 and 6.1.1.4'
H H 0.0000 0.0000 'International Tables Vol C Tables 4.2.6.8 and 6.1.1.4'
O O 0.0492 0.0322 'International Tables Vol C Tables 4.2.6.8 and 6.1.1.4'

loop_
_geom_angle_atom_site_label_1
_geom_angle_atom_site_label_2
_geom_angle_atom_site_label_3
_geom_angle
_geom_angle_site_symmetry_1
_geom_angle_site_symmetry_3
_geom_angle_publ_flag
C6 O1 H1 109.5 . . ?
C1 O2 C5 114.21(17) . . ?
C4 O3 H3 109.5 . . ?
C3 O4 H4 109.5 . . ?
C7 O5 C2 113.66(19) . . ?
O2 C1 H1A 106.4 . . ?
O2 C1 C2 107.11(18) . . ?
O2 C1 C8 111.89(19) . . ?
C2 C1 H1A 106.4 . . ?
C8 C1 H1A 106.4 . . ?
C8 C1 C2 117.8(2) . . ?
O5 C2 C1 115.02(19) . . ?
O5 C2 H2 107.7 . . ?
O5 C2 C3 108.41(19) . . ?
C1 C2 H2 107.7 . . ?
C3 C2 C1 109.98(18) . . ?
C3 C2 H2 107.7 . . ?
O4 C3 C2 112.08(19) . . ?
O4 C3 H3A 107.5 . . ?
O4 C3 C4 111.70(19) . . ?
C2 C3 H3A 107.5 . . ?
C2 C3 C4 110.30(19) . . ?
C4 C3 H3A 107.5 . . ?
O3 C4 C3 112.61(18) . . ?
O3 C4 H4A 109.0 . . ?
O3 C4 C5 108.70(19) . . ?
C3 C4 H4A 109.0 . . ?
C5 C4 C3 108.36(19) . . ?
C5 C4 H4A 109.0 . . ?
O2 C5 C4 111.31(18) . . ?
O2 C5 H5 108.6 . . ?
O2 C5 C6 105.19(19) . . ?
C4 C5 H5 108.6 . . ?
C4 C5 C6 114.4(2) . . ?
C6 C5 H5 108.6 . . ?
O1 C6 C5 110.3(2) . . ?
O1 C6 H6A 109.6 . . ?
O1 C6 H6B 109.6 . . ?
C5 C6 H6A 109.6 . . ?
C5 C6 H6B 109.6 . . ?
H6A C6 H6B 108.1 . . ?
O5 C7 H7A 109.5 . . ?
O5 C7 H7B 109.5 . . ?
O5 C7 H7C 109.5 . . ?
H7A C7 H7B 109.5 . . ?
H7A C7 H7C 109.5 . . ?
H7B C7 H7C 109.5 . . ?
C9 C8 C1 120.1(2) . . ?
C12 C8 C1 122.5(2) . . ?
C12 C8 C9 117.2(2) . . ?
C8 C9 H9 119.6 . . ?
C10 C9 C8 120.8(2) . . ?
C10 C9 H9 119.6 . . ?
C9 C10 H10 119.0 . . ?
C9 C10 C11 122.1(3) . . ?
C11 C10 H10 119.0 . . ?
C10 C11 C14 121.4(3) . . ?
C13 C11 C10 117.3(2) . . ?
C13 C11 C14 121.3(3) . . ?
C8 C12 H12 119.3 . . ?
C8 C12 C13 121.4(2) . . ?
C13 C12 H12 119.3 . . ?
C11 C13 C12 121.1(2) . . ?
C11 C13 H13 119.4 . . ?
C12 C13 H13 119.4 . . ?
C11 C14 H14A 109.5 . . ?
C11 C14 H14B 109.5 . . ?
C11 C14 H14C 109.5 . . ?
H14A C14 H14B 109.5 . . ?
H14A C14 H14C 109.5 . . ?
H14B C14 H14C 109.5 . . ?
C17 O6 H6 109.5 . . ?
C18 O7 H7 106(3) . . ?
C20 O8 H8 109.5 . . ?
C19 O9 C21 114.70(17) . . ?
C15 O10 C16 112.66(19) . . ?
O10 C15 H15A 109.5 . . ?
O10 C15 H15B 109.5 . . ?
O10 C15 H15C 109.5 . . ?
H15A C15 H15B 109.5 . . ?
H15A C15 H15C 109.5 . . ?
H15B C15 H15C 109.5 . . ?
O10 C16 H16 107.4 . . ?
O10 C16 C17 108.86(19) . . ?
O10 C16 C21 113.92(18) . . ?
C17 C16 H16 107.4 . . ?
C17 C16 C21 111.67(19) . . ?
C21 C16 H16 107.4 . . ?
O6 C17 C16 112.25(19) . . ?
O6 C17 H17 108.5 . . ?
O6 C17 C18 109.93(19) . . ?
C16 C17 H17 108.5 . . ?
C16 C17 C18 109.10(19) . . ?
C18 C17 H17 108.5 . . ?
O7 C18 C17 110.36(18) . . ?
O7 C18 H18 109.1 . . ?
O7 C18 C19 109.97(18) . . ?
C17 C18 H18 109.1 . . ?
C19 C18 C17 109.09(19) . . ?
C19 C18 H18 109.1 . . ?
O9 C19 C18 111.83(18) . . ?
O9 C19 H19 108.6 . . ?
O9 C19 C20 106.45(19) . . ?
C18 C19 H19 108.6 . . ?
C20 C19 C18 112.63(19) . . ?
C20 C19 H19 108.6 . . ?
O8 C20 C19 111.04(19) . . ?
O8 C20 H20A 109.4 . . ?
O8 C20 H20B 109.4 . . ?
C19 C20 H20A 109.4 . . ?
C19 C20 H20B 109.4 . . ?
H20A C20 H20B 108.0 . . ?
O9 C21 C16 107.83(18) . . ?
O9 C21 H21 105.9 . . ?
O9 C21 C22 112.63(18) . . ?
C16 C21 H21 105.9 . . ?
C22 C21 C16 117.78(19) . . ?
C22 C21 H21 105.9 . . ?
C23 C22 C21 120.9(2) . . ?
C23 C22 C26 117.0(2) . . ?
C26 C22 C21 121.8(2) . . ?
C22 C23 H23 119.3 . . ?
C24 C23 C22 121.4(2) . . ?
C24 C23 H23 119.3 . . ?
C23 C24 H24 119.2 . . ?
C25 C24 C23 121.5(2) . . ?
C25 C24 H24 119.2 . . ?
C24 C25 C27 117.3(2) . . ?
C24 C25 C28 121.9(2) . . ?
C27 C25 C28 120.8(2) . . ?
C22 C26 H26 119.4 . . ?
C27 C26 C22 121.2(2) . . ?
C27 C26 H26 119.4 . . ?
C25 C27 H27 119.3 . . ?
C26 C27 C25 121.5(2) . . ?
C26 C27 H27 119.3 . . ?
C25 C28 H28A 109.5 . . ?
C25 C28 H28B 109.5 . . ?
C25 C28 H28C 109.5 . . ?
H28A C28 H28B 109.5 . . ?
H28A C28 H28C 109.5 . . ?
H28B C28 H28C 109.5 . . ?
H11A O11 H11B 104.5 . . ?

loop_
_geom_bond_atom_site_label_1
_geom_bond_atom_site_label_2
_geom_bond_distance
_geom_bond_site_symmetry_2
_geom_bond_publ_flag
O1 H1 0.8400 . ?
O1 C6 1.431(3) . ?
O2 C1 1.434(3) . ?
O2 C5 1.437(3) . ?
O3 H3 0.8400 . ?
O3 C4 1.431(3) . ?
O4 H4 0.8400 . ?
O4 C3 1.426(3) . ?
O5 C2 1.421(3) . ?
O5 C7 1.412(3) . ?
C1 H1A 1.0000 . ?
C1 C2 1.556(3) . ?
C1 C8 1.524(3) . ?
C2 H2 1.0000 . ?
C2 C3 1.521(3) . ?
C3 H3A 1.0000 . ?
C3 C4 1.524(3) . ?
C4 H4A 1.0000 . ?
C4 C5 1.522(3) . ?
C5 H5 1.0000 . ?
C5 C6 1.522(3) . ?
C6 H6A 0.9900 . ?
C6 H6B 0.9900 . ?
C7 H7A 0.9800 . ?
C7 H7B 0.9800 . ?
C7 H7C 0.9800 . ?
C8 C9 1.397(4) . ?
C8 C12 1.389(3) . ?
C9 H9 0.9500 . ?
C9 C10 1.384(4) . ?
C10 H10 0.9500 . ?
C10 C11 1.386(4) . ?
C11 C13 1.384(4) . ?
C11 C14 1.508(4) . ?
C12 H12 0.9500 . ?
C12 C13 1.396(4) . ?
C13 H13 0.9500 . ?
C14 H14A 0.9800 . ?
C14 H14B 0.9800 . ?
C14 H14C 0.9800 . ?
O6 H6 0.8400 . ?
O6 C17 1.421(3) . ?
O7 H7 0.87(4) . ?
O7 C18 1.429(3) . ?
O8 H8 0.8400 . ?
O8 C20 1.436(3) . ?
O9 C19 1.433(3) . ?
O9 C21 1.434(3) . ?
O10 C15 1.416(3) . ?
O10 C16 1.417(3) . ?
C15 H15A 0.9800 . ?
C15 H15B 0.9800 . ?
C15 H15C 0.9800 . ?
C16 H16 1.0000 . ?
C16 C17 1.520(3) . ?
C16 C21 1.555(3) . ?
C17 H17 1.0000 . ?
C17 C18 1.525(3) . ?
C18 H18 1.0000 . ?
C18 C19 1.518(3) . ?
C19 H19 1.0000 . ?
C19 C20 1.511(3) . ?
C20 H20A 0.9900 . ?
C20 H20B 0.9900 . ?
C21 H21 1.0000 . ?
C21 C22 1.524(3) . ?
C22 C23 1.394(3) . ?
C22 C26 1.399(3) . ?
C23 H23 0.9500 . ?
C23 C24 1.391(3) . ?
C24 H24 0.9500 . ?
C24 C25 1.387(4) . ?
C25 C27 1.393(4) . ?
C25 C28 1.504(3) . ?
C26 H26 0.9500 . ?
C26 C27 1.390(4) . ?
C27 H27 0.9500 . ?
C28 H28A 0.9800 . ?
C28 H28B 0.9800 . ?
C28 H28C 0.9800 . ?
O11 H11A 0.8500 . ?
O11 H11B 0.8503 . ?

loop_
_geom_torsion_atom_site_label_1
_geom_torsion_atom_site_label_2
_geom_torsion_atom_site_label_3
_geom_torsion_atom_site_label_4
_geom_torsion
_geom_torsion_site_symmetry_1
_geom_torsion_site_symmetry_2
_geom_torsion_site_symmetry_3
_geom_torsion_site_symmetry_4
_geom_torsion_publ_flag
O2 C1 C2 O5 -179.35(18) . . . . ?
O2 C1 C2 C3 57.9(2) . . . . ?
O2 C1 C8 C9 20.6(3) . . . . ?
O2 C1 C8 C12 -163.9(2) . . . . ?
O2 C5 C6 O1 -178.41(17) . . . . ?
O3 C4 C5 O2 66.9(2) . . . . ?
O3 C4 C5 C6 -52.2(3) . . . . ?
O4 C3 C4 O3 60.3(3) . . . . ?
O4 C3 C4 C5 -179.42(18) . . . . ?
O5 C2 C3 O4 50.7(2) . . . . ?
O5 C2 C3 C4 175.88(17) . . . . ?
C1 O2 C5 C4 61.6(2) . . . . ?
C1 O2 C5 C6 -173.99(18) . . . . ?
C1 C2 C3 O4 177.27(18) . . . . ?
C1 C2 C3 C4 -57.6(2) . . . . ?
C1 C8 C9 C10 177.4(2) . . . . ?
C1 C8 C12 C13 -177.4(2) . . . . ?
C2 C1 C8 C9 145.4(2) . . . . ?
C2 C1 C8 C12 -39.1(3) . . . . ?
C2 C3 C4 O3 -65.0(2) . . . . ?
C2 C3 C4 C5 55.2(2) . . . . ?
C3 C4 C5 O2 -55.8(2) . . . . ?
C3 C4 C5 C6 -174.9(2) . . . . ?
C4 C5 C6 O1 -56.0(3) . . . . ?
C5 O2 C1 C2 -60.7(2) . . . . ?
C5 O2 C1 C8 69.8(2) . . . . ?
C7 O5 C2 C1 79.3(3) . . . . ?
C7 O5 C2 C3 -157.1(2) . . . . ?
C8 C1 C2 O5 53.5(3) . . . . ?
C8 C1 C2 C3 -69.2(3) . . . . ?
C8 C9 C10 C11 -0.4(4) . . . . ?
C8 C12 C13 C11 0.7(4) . . . . ?
C9 C8 C12 C13 -1.8(4) . . . . ?
C9 C10 C11 C13 -0.7(4) . . . . ?
C9 C10 C11 C14 178.2(3) . . . . ?
C10 C11 C13 C12 0.6(4) . . . . ?
C12 C8 C9 C10 1.7(4) . . . . ?
C14 C11 C13 C12 -178.3(3) . . . . ?
O6 C17 C18 O7 57.7(2) . . . . ?
O6 C17 C18 C19 178.62(18) . . . . ?
O7 C18 C19 O9 64.8(2) . . . . ?
O7 C18 C19 C20 -55.0(2) . . . . ?
O9 C19 C20 O8 74.1(2) . . . . ?
O9 C21 C22 C23 9.1(3) . . . . ?
O9 C21 C22 C26 -177.7(2) . . . . ?
O10 C16 C17 O6 54.8(2) . . . . ?
O10 C16 C17 C18 176.89(18) . . . . ?
O10 C16 C21 O9 179.79(18) . . . . ?
O10 C16 C21 C22 51.0(3) . . . . ?
C15 O10 C16 C17 -150.4(2) . . . . ?
C15 O10 C16 C21 84.3(3) . . . . ?
C16 C17 C18 O7 -65.8(2) . . . . ?
C16 C17 C18 C19 55.1(2) . . . . ?
C16 C21 C22 C23 135.6(2) . . . . ?
C16 C21 C22 C26 -51.2(3) . . . . ?
C17 C16 C21 O9 56.0(2) . . . . ?
C17 C16 C21 C22 -72.8(2) . . . . ?
C17 C18 C19 O9 -56.4(2) . . . . ?
C17 C18 C19 C20 -176.19(19) . . . . ?
C18 C19 C20 O8 -163.03(19) . . . . ?
C19 O9 C21 C16 -57.5(2) . . . . ?
C19 O9 C21 C22 74.1(2) . . . . ?
C21 O9 C19 C18 59.9(2) . . . . ?
C21 O9 C19 C20 -176.71(18) . . . . ?
C21 C16 C17 O6 -178.56(18) . . . . ?
C21 C16 C17 C18 -56.5(2) . . . . ?
C21 C22 C23 C24 176.4(2) . . . . ?
C21 C22 C26 C27 -175.9(2) . . . . ?
C22 C23 C24 C25 -1.3(4) . . . . ?
C22 C26 C27 C25 0.4(4) . . . . ?
C23 C22 C26 C27 -2.4(4) . . . . ?
C23 C24 C25 C27 -0.8(4) . . . . ?
C23 C24 C25 C28 179.3(2) . . . . ?
C24 C25 C27 C26 1.2(4) . . . . ?
C26 C22 C23 C24 2.9(4) . . . . ?
C28 C25 C27 C26 -178.9(2) . . . . ?
